data_7216627
loop_
_publ_author_name
'Paul, Mithun'
'Dastidar, Parthasarathi'

_publ_section_title
;
 Coordination polymers derived from pyridyl carboxylate ligands having an
 amide backbone: an attempt towards the selective separation of CuIIcation
 following in situ crystallization under competitive conditions
;
_journal_issue 33
_journal_name_full CrystEngComm
_journal_page_first 7815
_journal_paper_doi 10.1039/C4CE00733F
_journal_volume 16
_journal_year 2014
_chemical_formula_moiety 'C26 H26 Cu N4 O10'
_chemical_formula_sum 'C26 H26 Cu N4 O10'
_chemical_formula_weight 618.05
_chemical_name_systematic
; 
 ? 
;
_space_group_IT_number 14
_symmetry_cell_setting monoclinic
_symmetry_space_group_name_Hall '-P 2yn'
_symmetry_space_group_name_H-M 'P 1 21/n 1'
_atom_sites_solution_hydrogens geom
_atom_sites_solution_primary direct
_atom_sites_solution_secondary difmap
_audit_creation_method SHELXL-97
_cell_angle_alpha 90.00
_cell_angle_beta 99.176(3)
_cell_angle_gamma 90.00
_cell_formula_units_Z 2
_cell_length_a 9.0273(8)
_cell_length_b 9.6688(8)
_cell_length_c 15.3406(12)
_cell_measurement_temperature 296(2)
_cell_volume 1321.84(19)
_computing_cell_refinement 'Bruker Apex II'
_computing_data_collection 'Bruker Apex II'
_computing_data_reduction SAINT
_computing_molecular_graphics 'Mercury 3.1'
_computing_publication_material SHELXTL-97
_computing_structure_refinement 'SHELXL-97 (Sheldrick, 1997)'
_computing_structure_solution 'SHELXS-97 (Sheldrick, 1990)'
_diffrn_ambient_temperature 296(2)
_diffrn_detector_area_resol_mean 3
_diffrn_measured_fraction_theta_full 0.971
_diffrn_measured_fraction_theta_max 0.916
_diffrn_measurement_device_type 'Bruker Apex II'
_diffrn_measurement_method 'phi-omega scan'
_diffrn_radiation_monochromator graphite
_diffrn_radiation_source 'fine-focus sealed tube'
_diffrn_radiation_type MoK\a
_diffrn_radiation_wavelength 0.71073
_diffrn_reflns_av_R_equivalents 0.0603
_diffrn_reflns_av_sigmaI/netI 0.0578
_diffrn_reflns_limit_h_max 11
_diffrn_reflns_limit_h_min -10
_diffrn_reflns_limit_k_max 13
_diffrn_reflns_limit_k_min -12
_diffrn_reflns_limit_l_max 21
_diffrn_reflns_limit_l_min -21
_diffrn_reflns_number 16730
_diffrn_reflns_theta_full 27.50
_diffrn_reflns_theta_max 30.03
_diffrn_reflns_theta_min 2.50
_exptl_absorpt_coefficient_mu 0.892
_exptl_absorpt_correction_T_max 0.9402
_exptl_absorpt_correction_T_min 0.8011
_exptl_absorpt_correction_type multi-scan
_exptl_absorpt_process_details sadabs
_exptl_crystal_colour GREEN
_exptl_crystal_density_diffrn 1.553
_exptl_crystal_density_method 'not measured'
_exptl_crystal_description block
_exptl_crystal_F_000 638
_exptl_crystal_size_max 0.26
_exptl_crystal_size_mid 0.09
_exptl_crystal_size_min 0.07
_refine_diff_density_max 0.998
_refine_diff_density_min -2.284
_refine_diff_density_rms 0.150
_refine_ls_extinction_method none
_refine_ls_goodness_of_fit_ref 1.113
_refine_ls_hydrogen_treatment mixed
_refine_ls_matrix_type full
_refine_ls_number_parameters 191
_refine_ls_number_reflns 3543
_refine_ls_number_restraints 0
_refine_ls_restrained_S_all 1.113
_refine_ls_R_factor_all 0.1039
_refine_ls_R_factor_gt 0.0586
_refine_ls_shift/su_max 0.000
_refine_ls_shift/su_mean 0.000
_refine_ls_structure_factor_coef Fsqd
_refine_ls_weighting_details 'calc w=1/[\s^2^(Fo^2^)+(0.0731P)^2^+3.6079P] where P=(Fo^2^+2Fc^2^)/3'
_refine_ls_weighting_scheme calc
_refine_ls_wR_factor_gt 0.1359
_refine_ls_wR_factor_ref 0.1714
_reflns_number_gt 2501
_reflns_number_total 3543
_reflns_threshold_expression >2sigma(I)
_cod_data_source_file c4ce00733f2.cif
_cod_data_source_block cp2b
_cod_depositor_comments
;
The following automatic conversions were performed:

'_symmetry_cell_setting' value 'MONOCLINIC' changed to 'monoclinic'
according to
/usr/data/users/saulius/crontab/automatic-downloads/rss-feeds/RSC/lib/dictionaries/cif_core.dic
dictionary named 'cif_core.dic' version 2.4.2 from 2011-04-26.

Automatic conversion script
Id: cif_fix_values 2281 2013-09-26 08:29:07Z andrius 

 Adding full bibliography for 7216620--7216632.cif.
;
_cod_original_sg_symbol_H-M 'P 21/n'
_cod_database_code 7216627

loop_
_symmetry_equiv_pos_as_xyz
'x, y, z'
'-x+1/2, y+1/2, -z+1/2'
'-x, -y, -z'
'x-1/2, -y-1/2, z-1/2'

loop_
_atom_site_label
_atom_site_type_symbol
_atom_site_fract_x
_atom_site_fract_y
_atom_site_fract_z
_atom_site_U_iso_or_equiv
_atom_site_adp_type
_atom_site_occupancy
_atom_site_symmetry_multiplicity
_atom_site_calc_flag
_atom_site_refinement_flags
C1 C 0.8647(4) 0.7230(4) 0.9790(2) 0.0180(7) Uani 1 1 d .
H1 H 0.8318 0.7598 0.9233 0.022 Uiso 1 1 calc R
C2 C 0.8124(4) 0.5934(4) 0.9984(2) 0.0175(7) Uani 1 1 d .
C3 C 0.8659(5) 0.5364(4) 1.0806(3) 0.0197(8) Uani 1 1 d .
H3 H 0.8342 0.4493 1.0958 0.024 Uiso 1 1 calc R
C4 C 0.9672(5) 0.6114(4) 1.1396(3) 0.0212(8) Uani 1 1 d .
H4 H 1.0059 0.5748 1.1946 0.025 Uiso 1 1 calc R
C5 C 1.0104(4) 0.7424(4) 1.1154(3) 0.0202(8) Uani 1 1 d .
H5 H 1.0766 0.7934 1.1557 0.024 Uiso 1 1 calc R
C6 C 0.6965(4) 0.5314(3) 0.9286(3) 0.0188(8) Uani 1 1 d .
C7 C 0.5384(4) 0.3321(4) 0.8796(2) 0.0176(7) Uani 1 1 d .
C8 C 0.4530(4) 0.2301(4) 0.9123(3) 0.0179(7) Uani 1 1 d .
H8 H 0.4716 0.2068 0.9719 0.021 Uiso 1 1 calc R
C9 C 0.3401(4) 0.1632(4) 0.8557(3) 0.0202(8) Uani 1 1 d .
H9 H 0.2844 0.0940 0.8774 0.024 Uiso 1 1 calc R
C10 C 0.3096(4) 0.1988(4) 0.7668(3) 0.0178(7) Uani 1 1 d .
H10 H 0.2318 0.1557 0.7296 0.021 Uiso 1 1 calc R
C11 C 0.3964(4) 0.2995(3) 0.7337(2) 0.0157(7) Uani 1 1 d .
C12 C 0.5126(4) 0.3630(4) 0.7900(2) 0.0173(7) Uani 1 1 d .
H12 H 0.5736 0.4269 0.7675 0.021 Uiso 1 1 calc R
C13 C 0.3682(4) 0.3443(3) 0.6385(2) 0.0161(7) Uani 1 1 d .
N1 N 0.9597(4) 0.7977(3) 1.0360(2) 0.0185(7) Uani 1 1 d .
N2 N 0.6522(4) 0.4002(3) 0.9387(2) 0.0192(7) Uani 1 1 d .
H2 H 0.688(5) 0.366(5) 0.982(3) 0.022(12) Uiso 1 1 d .
O1 O 0.6446(4) 0.6023(3) 0.8645(2) 0.0340(8) Uani 1 1 d .
O2 O 0.4598(3) 0.4315(3) 0.61672(16) 0.0182(5) Uani 1 1 d .
O3 O 0.2557(3) 0.2964(3) 0.58782(17) 0.0195(6) Uani 1 1 d .
O4 O 1.2456(3) 0.9649(3) 1.0612(2) 0.0257(6) Uani 1 1 d .
O5 O 0.0308(4) 0.6363(3) 0.3590(2) 0.0329(7) Uani 1 1 d .
Cu1 Cu 1.0000 1.0000 1.0000 0.01294(18) Uani 1 2 d S

loop_
_atom_site_aniso_label
_atom_site_aniso_U_11
_atom_site_aniso_U_22
_atom_site_aniso_U_33
_atom_site_aniso_U_23
_atom_site_aniso_U_13
_atom_site_aniso_U_12
C1 0.0175(19) 0.0165(17) 0.0204(17) -0.0024(14) 0.0037(14) 0.0001(13)
C2 0.022(2) 0.0118(16) 0.0191(16) -0.0027(13) 0.0035(14) 0.0029(13)
C3 0.025(2) 0.0128(16) 0.0209(17) 0.0005(13) 0.0033(15) 0.0012(13)
C4 0.024(2) 0.0179(18) 0.0214(18) -0.0002(14) 0.0041(15) 0.0009(14)
C5 0.0198(19) 0.0172(17) 0.0233(18) -0.0034(14) 0.0025(15) -0.0008(14)
C6 0.021(2) 0.0102(16) 0.0239(18) -0.0004(13) 0.0013(15) 0.0004(12)
C7 0.0185(19) 0.0112(16) 0.0230(18) 0.0007(13) 0.0031(15) -0.0001(13)
C8 0.0194(19) 0.0135(16) 0.0217(17) 0.0028(14) 0.0061(14) 0.0024(13)
C9 0.022(2) 0.0109(16) 0.030(2) 0.0033(14) 0.0098(16) 0.0001(13)
C10 0.0178(19) 0.0121(16) 0.0244(18) -0.0016(14) 0.0063(15) -0.0002(13)
C11 0.0167(18) 0.0109(15) 0.0203(17) 0.0011(13) 0.0054(14) 0.0021(12)
C12 0.0188(19) 0.0120(15) 0.0221(17) 0.0007(13) 0.0061(14) -0.0011(13)
C13 0.0201(19) 0.0063(14) 0.0224(17) -0.0034(13) 0.0055(15) 0.0028(12)
N1 0.0181(17) 0.0173(15) 0.0203(15) -0.0031(12) 0.0041(13) -0.0016(12)
N2 0.0235(18) 0.0155(15) 0.0175(15) 0.0021(12) -0.0001(13) -0.0017(12)
O1 0.049(2) 0.0152(13) 0.0303(16) 0.0037(12) -0.0148(14) -0.0045(13)
O2 0.0232(14) 0.0143(12) 0.0182(12) 0.0005(10) 0.0070(10) -0.0039(10)
O3 0.0221(14) 0.0142(12) 0.0215(13) -0.0013(10) 0.0010(11) -0.0026(10)
O4 0.0179(15) 0.0243(14) 0.0347(16) -0.0050(12) 0.0042(12) 0.0012(10)
O5 0.0373(18) 0.0265(15) 0.0346(17) 0.0022(13) 0.0047(14) 0.0009(13)
Cu1 0.0162(3) 0.0068(3) 0.0165(3) -0.0008(2) 0.0047(2) -0.0014(2)

loop_
_atom_type_symbol
_atom_type_description
_atom_type_scat_dispersion_real
_atom_type_scat_dispersion_imag
_atom_type_scat_source
C C 0.0033 0.0016 'International Tables Vol C Tables 4.2.6.8 and 6.1.1.4'
H H 0.0000 0.0000 'International Tables Vol C Tables 4.2.6.8 and 6.1.1.4'
N N 0.0061 0.0033 'International Tables Vol C Tables 4.2.6.8 and 6.1.1.4'
O O 0.0106 0.0060 'International Tables Vol C Tables 4.2.6.8 and 6.1.1.4'
Cu Cu 0.3201 1.2651 'International Tables Vol C Tables 4.2.6.8 and 6.1.1.4'

loop_
_geom_angle_atom_site_label_1
_geom_angle_atom_site_label_2
_geom_angle_atom_site_label_3
_geom_angle
_geom_angle_site_symmetry_1
_geom_angle_site_symmetry_3
N1 C1 C2 123.6(3) . .
C1 C2 C3 118.1(3) . .
C1 C2 C6 115.5(3) . .
C3 C2 C6 126.3(3) . .
C4 C3 C2 118.9(3) . .
C3 C4 C5 119.1(4) . .
N1 C5 C4 122.3(3) . .
O1 C6 N2 122.4(3) . .
O1 C6 C2 118.9(3) . .
N2 C6 C2 118.8(3) . .
C12 C7 C8 119.6(3) . .
C12 C7 N2 121.5(3) . .
C8 C7 N2 118.9(3) . .
C9 C8 C7 119.8(3) . .
C8 C9 C10 120.6(3) . .
C9 C10 C11 119.6(3) . .
C12 C11 C10 119.6(3) . .
C12 C11 C13 118.0(3) . .
C10 C11 C13 122.4(3) . .
C11 C12 C7 120.7(3) . .
O3 C13 O2 125.2(3) . .
O3 C13 C11 119.1(3) . .
O2 C13 C11 115.6(3) . .
C1 N1 C5 118.0(3) . .
C1 N1 Cu1 117.1(2) . .
C5 N1 Cu1 124.5(2) . .
C6 N2 C7 124.1(3) . .
C13 O2 Cu1 132.8(2) . 2_646
O2 Cu1 O2 179.999 2_656 4_676
O2 Cu1 N1 89.48(11) 2_656 .
O2 Cu1 N1 90.52(11) 4_676 .
O2 Cu1 N1 90.52(11) 2_656 3_777
O2 Cu1 N1 89.48(11) 4_676 3_777
N1 Cu1 N1 179.999 . 3_777
O2 Cu1 O4 90.92(11) 2_656 .
O2 Cu1 O4 89.08(11) 4_676 .
N1 Cu1 O4 87.15(11) . .
N1 Cu1 O4 92.85(11) 3_777 .
O2 Cu1 O4 89.08(11) 2_656 3_777
O2 Cu1 O4 90.92(11) 4_676 3_777
N1 Cu1 O4 92.85(11) . 3_777
N1 Cu1 O4 87.15(11) 3_777 3_777
O4 Cu1 O4 180.000 . 3_777

loop_
_geom_bond_atom_site_label_1
_geom_bond_atom_site_label_2
_geom_bond_distance
_geom_bond_site_symmetry_2
C1 N1 1.335(5) .
C1 C2 1.388(5) .
C2 C3 1.391(5) .
C2 C6 1.498(5) .
C3 C4 1.384(5) .
C4 C5 1.394(5) .
C5 N1 1.342(5) .
C6 O1 1.229(4) .
C6 N2 1.346(5) .
C7 C12 1.388(5) .
C7 C8 1.394(5) .
C7 N2 1.419(5) .
C8 C9 1.389(5) .
C9 C10 1.391(5) .
C10 C11 1.395(5) .
C11 C12 1.391(5) .
C11 C13 1.505(5) .
C13 O3 1.264(4) .
C13 O2 1.263(4) .
N1 Cu1 2.080(3) .
O2 Cu1 1.996(2) 2_646
O4 Cu1 2.291(3) .
Cu1 O2 1.996(2) 2_656
Cu1 O2 1.996(2) 4_676
Cu1 N1 2.080(3) 3_777
Cu1 O4 2.291(3) 3_777

loop_
_geom_hbond_atom_site_label_D
_geom_hbond_atom_site_label_H
_geom_hbond_atom_site_label_A
_geom_hbond_distance_DH
_geom_hbond_distance_HA
_geom_hbond_distance_DA
_geom_hbond_angle_DHA
_geom_hbond_site_symmetry_A
N2 H2 O3 0.76(5) 2.27(5) 3.006(4) 161(5) 4_666
